data_1524068
loop_
_publ_author_name
'Bertrand, D.'
'Kerner-Czeskleba, H.'

_publ_section_title
;
 Etude structurale et magnetique de molybdates d'elements de transition
;
_journal_name_full 'Journal de Physique (Paris)'
_journal_page_first 379
_journal_page_last 390
_journal_volume 36
_journal_year 1975
_chemical_formula_sum 'Co2 Mo3 O8'
_space_group_IT_number 186
_symmetry_space_group_name_Hall 'P 6c -2c'
_symmetry_space_group_name_H-M 'P 63 m c'
_cell_angle_alpha 90
_cell_angle_beta 90
_cell_angle_gamma 120
_cell_formula_units_Z 2
_cell_length_a 5.767
_cell_length_b 5.767
_cell_length_c 9.916
_cell_volume 285.606
_citation_journal_id_ASTM JOPQAG
_cod_data_source_file Bertrand_JOPQAG_1975_592.cif
_cod_data_source_block Co2Mo3O8
_cod_original_cell_volume 285.6058
_cod_database_code 1524068

loop_
_symmetry_equiv_pos_as_xyz
x,y,z
x-y,x,z+1/2
-y,x-y,z
-x,-y,z+1/2
-x+y,-x,z
y,-x+y,z+1/2
y,x,z+1/2
-x+y,y,z
-x,-x+y,z+1/2
-y,-x,z
x-y,-y,z+1/2
x,x-y,z

loop_
_atom_site_label
_atom_site_type_symbol
_atom_site_fract_x
_atom_site_fract_y
_atom_site_fract_z
_atom_site_occupancy
_atom_site_U_iso_or_equiv
Co2 Co+2 0.3333 0.6667 0.511 1 0.0
O1 O-2 0 0 0.386 1 0.0
O4 O-2 0.149 -0.149 0.631 1 0.0
Mo1 Mo+4 0.147 -0.147 0.25 1 0.0
O3 O-2 0.492 -0.492 0.377 1 0.0
Co1 Co+2 0.3333 0.6667 0.928 1 0.0
O2 O-2 0.3333 0.6667 0.14 1 0.0
